data_4125569
loop_
_publ_author_name
'Campos, Michael P.'
'Hendricks, Mark P.'
'Beecher, Alexander N.'
'Walravens, Willem'
'Swain, Robert A.'
'Cleveland, Gregory T.'
'Hens, Zeger'
'Sfeir, Matthew Y.'
'Owen, Jonathan S.'

_publ_section_title
;
 A Library of Selenourea Precursors to PbSe Nanocrystals with Size
 Distributions near the Homogeneous Limit.
;
_journal_issue 6
_journal_name_full 'Journal of the American Chemical Society'
_journal_page_first 2296
_journal_page_last 2305
_journal_paper_doi 10.1021/jacs.6b11021
_journal_volume 139
_journal_year 2017
_chemical_formula_moiety 'C13 H22 N2 Se'
_chemical_formula_sum 'C13 H22 N2 Se'
_chemical_formula_weight 285.28
_space_group_crystal_system orthorhombic
_space_group_IT_number 33
_space_group_name_Hall 'P 2c -2n'
_space_group_name_H-M_alt 'P n a 21'
_symmetry_space_group_name_Hall 'P 2c -2n'
_symmetry_space_group_name_H-M 'P n a 21'
_atom_sites_solution_hydrogens mixed
_audit_creation_date 2016-01-11
_audit_creation_method
;
Olex2 1.2
(compiled 2015.09.30 svn.r3233 for OlexSys, GUI svn.r5103)
;
_cell_angle_alpha 90
_cell_angle_beta 90
_cell_angle_gamma 90
_cell_formula_units_Z 4
_cell_length_a 10.16777(7)
_cell_length_b 13.46789(10)
_cell_length_c 10.18040(10)
_cell_measurement_reflns_used 30558
_cell_measurement_temperature 100.0(3)
_cell_measurement_theta_max 71.5520
_cell_measurement_theta_min 5.3800
_cell_volume 1394.09(2)
_computing_cell_refinement
;
CrysAlisPro, Agilent Technologies,
Version 1.171.37.34 (release 22-05-2014 CrysAlis171 .NET)
(compiled May 22 2014,16:03:01)
;
_computing_data_collection
;
CrysAlisPro, Agilent Technologies,
Version 1.171.37.34 (release 22-05-2014 CrysAlis171 .NET)
(compiled May 22 2014,16:03:01)
;
_computing_data_reduction
;
CrysAlisPro, Agilent Technologies,
Version 1.171.37.34 (release 22-05-2014 CrysAlis171 .NET)
(compiled May 22 2014,16:03:01)
;
_computing_molecular_graphics 'Olex2 (Dolomanov et al., 2009)'
_computing_publication_material 'Olex2 (Dolomanov et al., 2009)'
_computing_structure_refinement 'ShelXL (Sheldrick, 2015)'
_computing_structure_solution 'olex2.solve (Bourhis et al., 2015)'
_diffrn_ambient_environment N~2~
_diffrn_ambient_temperature 100.0(3)
_diffrn_detector 'CCD plate'
_diffrn_detector_area_resol_mean 8.0549
_diffrn_detector_type EosS2
_diffrn_measured_fraction_theta_full 1.000
_diffrn_measured_fraction_theta_max 0.999
_diffrn_measurement_details
;
#__ type_ start__ end____ width___ exp.time_
  1 omega   55.00  108.00   1.0000    1.0000
omega____ theta____ kappa____ phi______ frames
    -       35.5316 -178.0000  -90.0000 53

#__ type_ start__ end____ width___ exp.time_
  2 omega  -32.00   52.00   1.0000    1.0000
omega____ theta____ kappa____ phi______ frames
    -       35.5316  -57.0000   30.0000 84

#__ type_ start__ end____ width___ exp.time_
  3 omega   19.00  103.00   1.0000    1.0000
omega____ theta____ kappa____ phi______ frames
    -       35.5316   57.0000  -30.0000 84

#__ type_ start__ end____ width___ exp.time_
  4 omega   57.00  108.00   1.0000    1.0000
omega____ theta____ kappa____ phi______ frames
    -       35.5316  178.0000   90.0000 51

#__ type_ start__ end____ width___ exp.time_
  5 omega    1.00   74.00   1.0000    1.0000
omega____ theta____ kappa____ phi______ frames
    -       35.5316  -99.0000  -90.0000 73

#__ type_ start__ end____ width___ exp.time_
  6 omega    1.00   74.00   1.0000    1.0000
omega____ theta____ kappa____ phi______ frames
    -       35.5316  -99.0000   90.0000 73

#__ type_ start__ end____ width___ exp.time_
  7 omega  -32.00   52.00   1.0000    1.0000
omega____ theta____ kappa____ phi______ frames
    -       35.5316  -57.0000  -60.0000 84

#__ type_ start__ end____ width___ exp.time_
  8 omega   39.00   95.00   1.0000    1.0000
omega____ theta____ kappa____ phi______ frames
    -      108.0000  -41.0000   84.5915 56

#__ type_ start__ end____ width___ exp.time_
  9 omega   70.00  178.00   1.0000    1.0000
omega____ theta____ kappa____ phi______ frames
    -      108.0000   15.0000   90.0000 108

#__ type_ start__ end____ width___ exp.time_
 10 omega   39.00  177.00   1.0000    1.0000
omega____ theta____ kappa____ phi______ frames
    -      108.0000    0.0000  -60.0000 138

#__ type_ start__ end____ width___ exp.time_
 11 omega   40.00   99.00   1.0000    1.0000
omega____ theta____ kappa____ phi______ frames
    -      108.0000  -45.0000 -150.0000 59

#__ type_ start__ end____ width___ exp.time_
 12 omega   38.00  110.00   1.0000    1.0000
omega____ theta____ kappa____ phi______ frames
    -      108.0000  -97.0000  166.1630 72

#__ type_ start__ end____ width___ exp.time_
 13 omega   38.00  116.00   1.0000    1.0000
omega____ theta____ kappa____ phi______ frames
    -      108.0000 -111.0000  -60.0000 78

#__ type_ start__ end____ width___ exp.time_
 14 omega   90.00  175.00   1.0000    1.0000
omega____ theta____ kappa____ phi______ frames
    -      108.0000   61.0000   60.0000 85

#__ type_ start__ end____ width___ exp.time_
 15 omega   81.00  176.00   1.0000    1.0000
omega____ theta____ kappa____ phi______ frames
    -      108.0000   77.0000   60.0000 95

#__ type_ start__ end____ width___ exp.time_
 16 omega   38.00   91.00   1.0000    1.0000
omega____ theta____ kappa____ phi______ frames
    -      108.0000  -30.0000   90.0000 53

#__ type_ start__ end____ width___ exp.time_
 17 omega   41.00  126.00   1.0000    1.0000
omega____ theta____ kappa____ phi______ frames
    -      108.0000  -61.0000   90.0000 85

#__ type_ start__ end____ width___ exp.time_
 18 omega   91.00  176.00   1.0000    1.0000
omega____ theta____ kappa____ phi______ frames
    -      108.0000   45.0000  -30.0000 85

#__ type_ start__ end____ width___ exp.time_
 19 omega   57.00  150.00   1.0000    1.0000
omega____ theta____ kappa____ phi______ frames
    -      108.0000  178.0000 -120.0000 93

#__ type_ start__ end____ width___ exp.time_
 20 omega   90.00  175.00   1.0000    1.0000
omega____ theta____ kappa____ phi______ frames
    -      108.0000   61.0000 -180.0000 85

#__ type_ start__ end____ width___ exp.time_
 21 omega   38.00   91.00   1.0000    1.0000
omega____ theta____ kappa____ phi______ frames
    -      108.0000  -30.0000   30.0000 53

#__ type_ start__ end____ width___ exp.time_
 22 omega   40.00   99.00   1.0000    1.0000
omega____ theta____ kappa____ phi______ frames
    -      108.0000  -45.0000  150.0000 59

#__ type_ start__ end____ width___ exp.time_
 23 omega   39.00  109.00   1.0000    1.0000
omega____ theta____ kappa____ phi______ frames
    -      108.0000  -94.0000   90.0000 70

#__ type_ start__ end____ width___ exp.time_
 24 omega    9.00  103.00   1.0000    1.0000
omega____ theta____ kappa____ phi______ frames
    -       35.5316   77.0000    0.0000 94

#__ type_ start__ end____ width___ exp.time_
 25 omega   19.00  103.00   1.0000    1.0000
omega____ theta____ kappa____ phi______ frames
    -       35.5316   57.0000  120.0000 84

#__ type_ start__ end____ width___ exp.time_
 26 omega   19.00  103.00   1.0000    1.0000
omega____ theta____ kappa____ phi______ frames
    -       35.5316   57.0000 -180.0000 84

#__ type_ start__ end____ width___ exp.time_
 27 omega   19.00  103.00   1.0000    1.0000
omega____ theta____ kappa____ phi______ frames
    -       35.5316   57.0000  -90.0000 84

#__ type_ start__ end____ width___ exp.time_
 28 omega    9.00  103.00   1.0000    1.0000
omega____ theta____ kappa____ phi______ frames
    -       35.5316   77.0000 -150.0000 94

#__ type_ start__ end____ width___ exp.time_
 29 omega  -36.00   65.00   1.0000    1.0000
omega____ theta____ kappa____ phi______ frames
    -       35.5316  -19.0000  120.0000 101

#__ type_ start__ end____ width___ exp.time_
 30 omega    9.00  103.00   1.0000    1.0000
omega____ theta____ kappa____ phi______ frames
    -       35.5316   77.0000   60.0000 94

#__ type_ start__ end____ width___ exp.time_
 31 omega   81.00  176.00   1.0000    1.0000
omega____ theta____ kappa____ phi______ frames
    -      108.0000   77.0000  -90.0000 95

#__ type_ start__ end____ width___ exp.time_
 32 omega   81.00  176.00   1.0000    1.0000
omega____ theta____ kappa____ phi______ frames
    -      108.0000   77.0000   90.0000 95

#__ type_ start__ end____ width___ exp.time_
 33 omega   81.00  176.00   1.0000    1.0000
omega____ theta____ kappa____ phi______ frames
    -      108.0000   77.0000  150.0000 95

#__ type_ start__ end____ width___ exp.time_
 34 omega   81.00  176.00   1.0000    1.0000
omega____ theta____ kappa____ phi______ frames
    -      108.0000   77.0000 -150.0000 95

#__ type_ start__ end____ width___ exp.time_
 35 omega   90.00  175.00   1.0000    1.0000
omega____ theta____ kappa____ phi______ frames
    -      108.0000   61.0000  -60.0000 85

#__ type_ start__ end____ width___ exp.time_
 36 omega   91.00  176.00   1.0000    1.0000
omega____ theta____ kappa____ phi______ frames
    -      108.0000   45.0000    0.0000 85

#__ type_ start__ end____ width___ exp.time_
 37 omega   81.00  176.00   1.0000    1.0000
omega____ theta____ kappa____ phi______ frames
    -      108.0000   77.0000    0.0000 95

#__ type_ start__ end____ width___ exp.time_
 38 omega   81.00  176.00   1.0000    1.0000
omega____ theta____ kappa____ phi______ frames
    -      108.0000   77.0000   30.0000 95

#__ type_ start__ end____ width___ exp.time_
 39 omega   41.00  126.00   1.0000    1.0000
omega____ theta____ kappa____ phi______ frames
    -      108.0000  -61.0000  -60.0000 85

#__ type_ start__ end____ width___ exp.time_
 40 omega   38.00  116.00   1.0000    1.0000
omega____ theta____ kappa____ phi______ frames
    -      108.0000 -111.0000    0.0000 78

#__ type_ start__ end____ width___ exp.time_
 41 omega   81.00  176.00   1.0000    1.0000
omega____ theta____ kappa____ phi______ frames
    -      108.0000   77.0000 -180.0000 95

#__ type_ start__ end____ width___ exp.time_
 42 omega   81.00  176.00   1.0000    1.0000
omega____ theta____ kappa____ phi______ frames
    -      108.0000   77.0000 -120.0000 95

#__ type_ start__ end____ width___ exp.time_
 43 omega   90.00  175.00   1.0000    1.0000
omega____ theta____ kappa____ phi______ frames
    -      108.0000   61.0000  -30.0000 85

#__ type_ start__ end____ width___ exp.time_
 44 omega   81.00  176.00   1.0000    1.0000
omega____ theta____ kappa____ phi______ frames
    -      108.0000   77.0000  120.0000 95

#__ type_ start__ end____ width___ exp.time_
 45 omega   16.00  105.00   1.0000    1.0000
omega____ theta____ kappa____ phi______ frames
    -       35.5316   37.0000   30.0000 89

#__ type_ start__ end____ width___ exp.time_
 46 omega    9.00  103.00   1.0000    1.0000
omega____ theta____ kappa____ phi______ frames
    -       35.5316   77.0000  -60.0000 94

#__ type_ start__ end____ width___ exp.time_
 47 omega  -32.00   52.00   1.0000    1.0000
omega____ theta____ kappa____ phi______ frames
    -       35.5316  -57.0000 -150.0000 84

#__ type_ start__ end____ width___ exp.time_
 48 omega    9.00  103.00   1.0000    1.0000
omega____ theta____ kappa____ phi______ frames
    -       35.5316   77.0000  150.0000 94

#__ type_ start__ end____ width___ exp.time_
 49 omega    9.00  103.00   1.0000    1.0000
omega____ theta____ kappa____ phi______ frames
    -       35.5316   77.0000   90.0000 94

#__ type_ start__ end____ width___ exp.time_
 50 omega   16.00  105.00   1.0000    1.0000
omega____ theta____ kappa____ phi______ frames
    -       35.5316   37.0000 -120.0000 89

#__ type_ start__ end____ width___ exp.time_
 51 omega  -32.00   52.00   1.0000    1.0000
omega____ theta____ kappa____ phi______ frames
    -       35.5316  -57.0000   90.0000 84

#__ type_ start__ end____ width___ exp.time_
 52 omega   90.00  175.00   1.0000    1.0000
omega____ theta____ kappa____ phi______ frames
    -      108.0000   61.0000 -150.0000 85

#__ type_ start__ end____ width___ exp.time_
 53 omega   81.00  176.00   1.0000    1.0000
omega____ theta____ kappa____ phi______ frames
    -      108.0000   77.0000  -60.0000 95

#__ type_ start__ end____ width___ exp.time_
 54 omega   90.00  175.00   1.0000    1.0000
omega____ theta____ kappa____ phi______ frames
    -      108.0000   61.0000 -120.0000 85

#__ type_ start__ end____ width___ exp.time_
 55 omega   38.00  116.00   1.0000    1.0000
omega____ theta____ kappa____ phi______ frames
    -      108.0000 -111.0000   90.0000 78

#__ type_ start__ end____ width___ exp.time_
 56 omega   39.00  109.00   1.0000    1.0000
omega____ theta____ kappa____ phi______ frames
    -      108.0000  -94.0000    0.0000 70

#__ type_ start__ end____ width___ exp.time_
 57 omega   39.00  109.00   1.0000    1.0000
omega____ theta____ kappa____ phi______ frames
    -      108.0000  -94.0000 -150.0000 70

#__ type_ start__ end____ width___ exp.time_
 58 omega   87.00  178.00   1.0000    1.0000
omega____ theta____ kappa____ phi______ frames
    -      108.0000   30.0000  -60.0000 91

#__ type_ start__ end____ width___ exp.time_
 59 omega   41.00  131.00   1.0000    1.0000
omega____ theta____ kappa____ phi______ frames
    -      108.0000  -70.0000 -165.7044 90

#__ type_ start__ end____ width___ exp.time_
 60 omega   87.00  178.00   1.0000    1.0000
omega____ theta____ kappa____ phi______ frames
    -      108.0000   30.0000  120.0000 91

#__ type_ start__ end____ width___ exp.time_
 61 omega   90.00  175.00   1.0000    1.0000
omega____ theta____ kappa____ phi______ frames
    -      108.0000   61.0000    0.0000 85

#__ type_ start__ end____ width___ exp.time_
 62 omega   87.00  178.00   1.0000    1.0000
omega____ theta____ kappa____ phi______ frames
    -      108.0000   30.0000  -90.0000 91

#__ type_ start__ end____ width___ exp.time_
 63 omega   90.00  175.00   1.0000    1.0000
omega____ theta____ kappa____ phi______ frames
    -      108.0000   61.0000  120.0000 85

#__ type_ start__ end____ width___ exp.time_
 64 omega   81.00  176.00   1.0000    1.0000
omega____ theta____ kappa____ phi______ frames
    -      108.0000   77.0000  -30.0000 95

#__ type_ start__ end____ width___ exp.time_
 65 omega   90.00  175.00   1.0000    1.0000
omega____ theta____ kappa____ phi______ frames
    -      108.0000   61.0000  150.0000 85

#__ type_ start__ end____ width___ exp.time_
 66 omega   19.00  103.00   1.0000    1.0000
omega____ theta____ kappa____ phi______ frames
    -       35.5316   57.0000    0.0000 84

#__ type_ start__ end____ width___ exp.time_
 67 omega   19.00  103.00   1.0000    1.0000
omega____ theta____ kappa____ phi______ frames
    -       35.5316   57.0000 -150.0000 84

#__ type_ start__ end____ width___ exp.time_
 68 omega    9.00  103.00   1.0000    1.0000
omega____ theta____ kappa____ phi______ frames
    -       35.5316   77.0000 -180.0000 94

#__ type_ start__ end____ width___ exp.time_
 69 omega   19.00  103.00   1.0000    1.0000
omega____ theta____ kappa____ phi______ frames
    -       35.5316   57.0000   60.0000 84

#__ type_ start__ end____ width___ exp.time_
 70 omega   16.00  105.00   1.0000    1.0000
omega____ theta____ kappa____ phi______ frames
    -       35.5316   37.0000  -90.0000 89

#__ type_ start__ end____ width___ exp.time_
 71 omega    9.00  103.00   1.0000    1.0000
omega____ theta____ kappa____ phi______ frames
    -       35.5316   77.0000  -90.0000 94

#__ type_ start__ end____ width___ exp.time_
 72 omega   19.00  103.00   1.0000    1.0000
omega____ theta____ kappa____ phi______ frames
    -       35.5316   57.0000   30.0000 84

#__ type_ start__ end____ width___ exp.time_
 73 omega   87.00  128.00   1.0000    1.0000
omega____ theta____ kappa____ phi______ frames
    -      108.0000   30.0000  150.0000 41
;
_diffrn_measurement_device 'four-circle diffractometer'
_diffrn_measurement_device_type 'SuperNova, Dual, Cu at zero, EosS2'
_diffrn_measurement_method '\w scans'
_diffrn_orient_matrix_UB_11 0.1439314000
_diffrn_orient_matrix_UB_12 -0.0335737000
_diffrn_orient_matrix_UB_13 0.0159417000
_diffrn_orient_matrix_UB_21 0.0381473000
_diffrn_orient_matrix_UB_22 0.1054003000
_diffrn_orient_matrix_UB_23 0.0448601000
_diffrn_orient_matrix_UB_31 -0.0280152000
_diffrn_orient_matrix_UB_32 -0.0292230000
_diffrn_orient_matrix_UB_33 0.1436074000
_diffrn_radiation_monochromator mirror
_diffrn_radiation_probe x-ray
_diffrn_radiation_type CuK\a
_diffrn_radiation_wavelength 1.54184
_diffrn_reflns_av_R_equivalents 0.0503
_diffrn_reflns_av_unetI/netI 0.0160
_diffrn_reflns_Laue_measured_fraction_full 1.000
_diffrn_reflns_Laue_measured_fraction_max 0.999
_diffrn_reflns_limit_h_max 12
_diffrn_reflns_limit_h_min -12
_diffrn_reflns_limit_k_max 16
_diffrn_reflns_limit_k_min -16
_diffrn_reflns_limit_l_max 12
_diffrn_reflns_limit_l_min -11
_diffrn_reflns_number 39550
_diffrn_reflns_point_group_measured_fraction_full 0.934
_diffrn_reflns_point_group_measured_fraction_max 0.933
_diffrn_reflns_theta_full 67.684
_diffrn_reflns_theta_max 71.639
_diffrn_reflns_theta_min 5.447
_diffrn_source 'sealed X-ray tube'
_diffrn_source_type 'SuperNova (Cu) X-ray Source'
_exptl_absorpt_coefficient_mu 3.451
_exptl_absorpt_correction_T_max 0.803
_exptl_absorpt_correction_T_min 0.599
_exptl_absorpt_correction_type gaussian
_exptl_absorpt_process_details
;
CrysAlisPro, Agilent Technologies,
Version 1.171.37.34 (release 22-05-2014 CrysAlis171 .NET)
(compiled May 22 2014,16:03:01)
Numerical absorption correction based on gaussian integration over
            a multifaceted crystal model
Empirical absorption correction using spherical harmonics,
 implemented in SCALE3 ABSPACK scaling algorithm.
;
_exptl_crystal_density_diffrn 1.359
_exptl_crystal_description
;
;
_exptl_crystal_F_000 592
_exptl_crystal_size_max 0.251
_exptl_crystal_size_mid 0.1042
_exptl_crystal_size_min 0.0917
_refine_diff_density_max 0.430
_refine_diff_density_min -0.348
_refine_diff_density_rms 0.075
_refine_ls_abs_structure_details
;
 Flack x determined using 1073 quotients [(I+)-(I-)]/[(I+)+(I-)]
 (Parsons, Flack and Wagner, Acta Cryst. B69 (2013) 249-259).
;
_refine_ls_abs_structure_Flack -0.039(12)
_refine_ls_extinction_method none
_refine_ls_goodness_of_fit_ref 1.088
_refine_ls_hydrogen_treatment mixed
_refine_ls_matrix_type full
_refine_ls_number_parameters 164
_refine_ls_number_reflns 2539
_refine_ls_number_restraints 2
_refine_ls_restrained_S_all 1.088
_refine_ls_R_factor_all 0.0300
_refine_ls_R_factor_gt 0.0299
_refine_ls_shift/su_max 0.000
_refine_ls_shift/su_mean 0.000
_refine_ls_structure_factor_coef Fsqd
_refine_ls_weighting_details 'w=1/[\s^2^(Fo^2^)+(0.0680P)^2^+0.0150P] where P=(Fo^2^+2Fc^2^)/3'
_refine_ls_weighting_scheme calc
_refine_ls_wR_factor_gt 0.0804
_refine_ls_wR_factor_ref 0.0805
_reflns_Friedel_coverage 0.762
_reflns_Friedel_fraction_full 0.859
_reflns_Friedel_fraction_max 0.858
_reflns_number_gt 2522
_reflns_number_total 2539
_reflns_threshold_expression 'I > 2\s(I)'
_cod_data_source_file 21.cif
_cod_data_source_block wcorr
_cod_depositor_comments 'Adding full bibliography for 4125565--4125579.cif.'
_cod_database_code 4125569
_chemical_oxdiff_formula 'C52 H88 N8 Se4'
_chemical_oxdiff_usercomment 'Big block'
_shelx_space_group_comment
;
The symmetry employed for this shelxl refinement is uniquely defined
by the following loop, which should always be used as a source of
symmetry information in preference to the above space-group names.
They are only intended as comments.
;
_reflns_odcompleteness_completeness 99.93
_reflns_odcompleteness_iscentric 1
_reflns_odcompleteness_theta 66.97
_olex2_refinement_description
;
1. Fixed Uiso
 At 1.2 times of:
  All C(H) groups, All C(H,H) groups, All N(H) groups
2. Restrained distances
 N3-H3
 0.88 with sigma of 0.02
3.a Ternary CH refined with riding coordinates:
 C4(H4)
3.b Secondary CH2 refined with riding coordinates:
 C5(H5A,H5B), C6(H6A,H6B), C7(H7A,H7B), C8(H8A,H8B), C9(H9A,H9B), C11(H11A,
 H11B), C14(H14A,H14B)
3.c Aromatic/amide H refined with riding coordinates:
 C12(H12), C15(H15)
;
_shelx_shelxl_version_number 2014/7
_olex2_submission_special_instructions 'No special instructions were received'

loop_
_space_group_symop_operation_xyz
'x, y, z'
'-x, -y, z+1/2'
'-x+1/2, y+1/2, z+1/2'
'x+1/2, -y+1/2, z'

loop_
_atom_site_label
_atom_site_type_symbol
_atom_site_fract_x
_atom_site_fract_y
_atom_site_fract_z
_atom_site_U_iso_or_equiv
_atom_site_adp_type
_atom_site_occupancy
_atom_site_site_symmetry_order
_atom_site_calc_flag
_atom_site_refinement_flags_posn
Se1 Se 0.21138(2) 0.39614(2) 0.40672(6) 0.01893(15) Uani 1 1 d .
C2 C 0.0606(2) 0.33158(19) 0.3435(3) 0.0182(5) Uani 1 1 d .
N3 N 0.0006(2) 0.26195(16) 0.4158(3) 0.0224(5) Uani 1 1 d D
H3 H -0.073(3) 0.237(2) 0.392(4) 0.027 Uiso 1 1 d DR
C4 C 0.0386(3) 0.2273(2) 0.5460(3) 0.0233(6) Uani 1 1 d .
H4 H 0.1223 0.2612 0.5717 0.028 Uiso 1 1 calc R
C5 C 0.0633(4) 0.1152(2) 0.5426(4) 0.0307(8) Uani 1 1 d .
H5A H -0.0155 0.0812 0.5074 0.037 Uiso 1 1 calc R
H5B H 0.1380 0.1009 0.4832 0.037 Uiso 1 1 calc R
C6 C 0.0940(4) 0.0748(3) 0.6795(4) 0.0377(9) Uani 1 1 d .
H6A H 0.1043 0.0018 0.6748 0.045 Uiso 1 1 calc R
H6B H 0.1781 0.1033 0.7107 0.045 Uiso 1 1 calc R
C7 C -0.0136(4) 0.0999(2) 0.7758(5) 0.0353(9) Uani 1 1 d .
H7A H 0.0112 0.0754 0.8640 0.042 Uiso 1 1 calc R
H7B H -0.0957 0.0659 0.7492 0.042 Uiso 1 1 calc R
C8 C -0.0382(4) 0.2125(3) 0.7824(4) 0.0394(8) Uani 1 1 d .
H8A H -0.1134 0.2260 0.8415 0.047 Uiso 1 1 calc R
H8B H 0.0403 0.2460 0.8192 0.047 Uiso 1 1 calc R
C9 C -0.0676(4) 0.2543(2) 0.6461(3) 0.0273(7) Uani 1 1 d .
H9A H -0.0747 0.3275 0.6519 0.033 Uiso 1 1 calc R
H9B H -0.1533 0.2283 0.6155 0.033 Uiso 1 1 calc R
N10 N 0.0117(2) 0.35308(15) 0.2245(2) 0.0181(5) Uani 1 1 d .
C11 C 0.0570(3) 0.43888(18) 0.1460(3) 0.0203(6) Uani 1 1 d .
H11A H 0.1041 0.4859 0.2042 0.024 Uiso 1 1 calc R
H11B H -0.0204 0.4738 0.1093 0.024 Uiso 1 1 calc R
C12 C 0.1461(3) 0.4087(2) 0.0361(4) 0.0233(7) Uani 1 1 d .
H12 H 0.2215 0.3699 0.0562 0.028 Uiso 1 1 calc R
C13 C 0.1251(3) 0.4332(2) -0.0869(4) 0.0299(6) Uani 1 1 d .
H13A H 0.048(4) 0.474(3) -0.106(7) 0.051(12) Uiso 1 1 d .
H13B H 0.177(6) 0.417(3) -0.164(5) 0.038(11) Uiso 1 1 d .
C14 C -0.0958(3) 0.2966(2) 0.1638(3) 0.0197(6) Uani 1 1 d .
H14A H -0.0937 0.2275 0.1969 0.024 Uiso 1 1 calc R
H14B H -0.0823 0.2946 0.0676 0.024 Uiso 1 1 calc R
C15 C -0.2285(3) 0.3410(2) 0.1924(4) 0.0235(6) Uani 1 1 d .
H15 H -0.2563 0.3459 0.2813 0.028 Uiso 1 1 calc R
C16 C -0.3085(4) 0.3736(3) 0.0988(4) 0.0321(8) Uani 1 1 d .
H16A H -0.404(7) 0.401(3) 0.126(5) 0.039(15) Uiso 1 1 d .
H16B H -0.285(4) 0.368(5) -0.006(7) 0.049(15) Uiso 1 1 d .

loop_
_atom_site_aniso_label
_atom_site_aniso_U_11
_atom_site_aniso_U_22
_atom_site_aniso_U_33
_atom_site_aniso_U_23
_atom_site_aniso_U_13
_atom_site_aniso_U_12
Se1 0.0156(2) 0.0181(2) 0.0230(2) 0.00218(12) -0.00287(14) -0.00249(6)
C2 0.0153(11) 0.0181(11) 0.0212(14) 0.0005(11) -0.0012(11) 0.0023(8)
N3 0.0177(9) 0.0250(9) 0.0246(13) 0.0067(12) -0.0069(13) -0.0057(7)
C4 0.0179(12) 0.0285(12) 0.0235(17) 0.0107(12) -0.0048(11) -0.0062(10)
C5 0.0235(16) 0.0350(15) 0.033(2) 0.0158(14) 0.0068(14) 0.0105(10)
C6 0.0266(16) 0.0426(18) 0.044(2) 0.0239(19) -0.0086(15) 0.0010(15)
C7 0.038(2) 0.041(2) 0.027(2) 0.0123(13) -0.0093(16) -0.0139(12)
C8 0.058(2) 0.041(2) 0.0192(17) -0.0036(15) -0.0063(15) -0.0174(16)
C9 0.0375(15) 0.0205(13) 0.0241(18) -0.0041(12) -0.0031(15) -0.0048(11)
N10 0.0202(10) 0.0157(11) 0.0185(13) 0.0019(9) -0.0013(9) -0.0016(8)
C11 0.0219(13) 0.0162(12) 0.0227(15) 0.0046(11) -0.0006(11) -0.0014(9)
C12 0.0221(16) 0.0216(11) 0.0262(18) 0.0058(12) -0.0004(13) -0.0016(10)
C13 0.0339(14) 0.0303(14) 0.0254(16) 0.0079(16) 0.0071(17) 0.0016(11)
C14 0.0225(13) 0.0170(11) 0.0196(14) -0.0001(11) -0.0020(11) -0.0011(10)
C15 0.0206(12) 0.0230(12) 0.0268(17) 0.0005(13) -0.0004(11) -0.0057(10)
C16 0.0265(15) 0.0273(13) 0.042(3) 0.0069(17) -0.0074(16) 0.0003(13)

loop_
_atom_type_symbol
_atom_type_description
_atom_type_scat_dispersion_real
_atom_type_scat_dispersion_imag
_atom_type_scat_source
C C 0.0181 0.0091 'International Tables Vol C Tables 4.2.6.8 and 6.1.1.4'
H H 0.0000 0.0000 'International Tables Vol C Tables 4.2.6.8 and 6.1.1.4'
N N 0.0311 0.0180 'International Tables Vol C Tables 4.2.6.8 and 6.1.1.4'
Se Se -0.7943 1.1372 'International Tables Vol C Tables 4.2.6.8 and 6.1.1.4'

loop_
_exptl_crystal_face_index_h
_exptl_crystal_face_index_k
_exptl_crystal_face_index_l
_exptl_crystal_face_perp_dist
_exptl_oxdiff_crystal_face_indexfrac_h
_exptl_oxdiff_crystal_face_indexfrac_k
_exptl_oxdiff_crystal_face_indexfrac_l
_exptl_oxdiff_crystal_face_x
_exptl_oxdiff_crystal_face_y
_exptl_oxdiff_crystal_face_z
3 7 -2 0.0585 3.2012 7.1479 -2.0402 0.1882 0.7840 -0.5916
0 -1 -7 0.0977 -0.3166 -1.3077 -6.5280 -0.1057 -0.4428 -0.8904
-3 -7 -2 0.0570 -3.1258 -7.3185 -1.8047 -0.2330 -0.9716 0.0423
6 -5 1 0.0667 5.5706 -4.5658 0.8156 0.9681 -0.2321 0.0945
-6 4 1 0.0384 -5.8248 4.0207 0.6520 -0.9630 0.2308 0.1393
6 -4 -1 0.0645 5.8381 -3.7543 -1.2038 0.9471 -0.2270 -0.2267
2 8 2 0.0286 1.9958 7.9999 2.0021 0.0506 1.0091 -0.0022
0 4 6 0.0900 0.0051 3.9988 6.0016 -0.0378 0.6909 0.7449
-2 -7 3 0.1183 -1.9900 -7.0004 2.9988 -0.0036 -0.6792 0.6910
-2 8 2 0.0250 -2.0016 7.9963 2.0012 -0.5247 0.8562 0.1098
-2 1 6 0.1063 -1.9916 0.9977 6.0006 -0.2245 0.2984 0.8884
-6 -3 0 0.0406 -5.9940 -3.0048 -0.0020 -0.7619 -0.5455 0.2554
-4 -1 -5 0.0754 -4.0032 -1.0031 -5.0019 -0.6222 -0.4828 -0.5768
6 2 1 0.0403 5.9960 2.0049 1.0020 0.8117 0.4850 -0.0827

loop_
_geom_angle_atom_site_label_1
_geom_angle_atom_site_label_2
_geom_angle_atom_site_label_3
_geom_angle
N3 C2 Se1 120.5(2)
N3 C2 N10 118.6(2)
N10 C2 Se1 120.84(19)
C2 N3 H3 121(3)
C2 N3 C4 127.1(2)
C4 N3 H3 112(3)
N3 C4 H4 108.5
N3 C4 C5 109.8(3)
N3 C4 C9 110.0(2)
C5 C4 H4 108.5
C9 C4 H4 108.5
C9 C4 C5 111.5(3)
C4 C5 H5A 109.4
C4 C5 H5B 109.4
H5A C5 H5B 108.0
C6 C5 C4 111.4(4)
C6 C5 H5A 109.4
C6 C5 H5B 109.4
C5 C6 H6A 109.3
C5 C6 H6B 109.3
H6A C6 H6B 108.0
C7 C6 C5 111.4(3)
C7 C6 H6A 109.3
C7 C6 H6B 109.3
C6 C7 H7A 109.3
C6 C7 H7B 109.3
C6 C7 C8 111.6(3)
H7A C7 H7B 108.0
C8 C7 H7A 109.3
C8 C7 H7B 109.3
C7 C8 H8A 109.5
C7 C8 H8B 109.5
H8A C8 H8B 108.1
C9 C8 C7 110.8(3)
C9 C8 H8A 109.5
C9 C8 H8B 109.5
C4 C9 H9A 109.1
C4 C9 H9B 109.1
C8 C9 C4 112.3(3)
C8 C9 H9A 109.1
C8 C9 H9B 109.1
H9A C9 H9B 107.9
C2 N10 C11 122.8(2)
C2 N10 C14 123.0(2)
C14 N10 C11 114.2(2)
N10 C11 H11A 109.1
N10 C11 H11B 109.1
N10 C11 C12 112.4(2)
H11A C11 H11B 107.9
C12 C11 H11A 109.1
C12 C11 H11B 109.1
C11 C12 H12 118.4
C13 C12 C11 123.1(3)
C13 C12 H12 118.4
C12 C13 H13A 117(4)
C12 C13 H13B 129(3)
H13A C13 H13B 114(5)
N10 C14 H14A 109.1
N10 C14 H14B 109.1
N10 C14 C15 112.4(2)
H14A C14 H14B 107.9
C15 C14 H14A 109.1
C15 C14 H14B 109.1
C14 C15 H15 118.6
C16 C15 C14 122.8(4)
C16 C15 H15 118.6
C15 C16 H16A 119(3)
C15 C16 H16B 123(3)
H16A C16 H16B 118(4)

loop_
_geom_bond_atom_site_label_1
_geom_bond_atom_site_label_2
_geom_bond_distance
Se1 C2 1.877(3)
C2 N3 1.339(4)
C2 N10 1.341(4)
N3 H3 0.85(2)
N3 C4 1.458(4)
C4 H4 1.0000
C4 C5 1.531(4)
C4 C9 1.529(5)
C5 H5A 0.9900
C5 H5B 0.9900
C5 C6 1.528(5)
C6 H6A 0.9900
C6 H6B 0.9900
C6 C7 1.507(7)
C7 H7A 0.9900
C7 H7B 0.9900
C7 C8 1.539(5)
C8 H8A 0.9900
C8 H8B 0.9900
C8 C9 1.527(5)
C9 H9A 0.9900
C9 H9B 0.9900
N10 C11 1.478(3)
N10 C14 1.467(3)
C11 H11A 0.9900
C11 H11B 0.9900
C11 C12 1.497(5)
C12 H12 0.9500
C12 C13 1.312(6)
C13 H13A 0.97(4)
C13 H13B 0.97(6)
C14 H14A 0.9900
C14 H14B 0.9900
C14 C15 1.504(4)
C15 H15 0.9500
C15 C16 1.328(5)
C16 H16A 1.08(6)
C16 H16B 1.09(7)

loop_
_geom_torsion_atom_site_label_1
_geom_torsion_atom_site_label_2
_geom_torsion_atom_site_label_3
_geom_torsion_atom_site_label_4
_geom_torsion
Se1 C2 N3 C4 0.3(4)
Se1 C2 N10 C11 -10.9(3)
Se1 C2 N10 C14 172.3(2)
C2 N3 C4 C5 -122.2(3)
C2 N3 C4 C9 114.8(3)
C2 N10 C11 C12 103.9(3)
C2 N10 C14 C15 92.7(3)
N3 C2 N10 C11 170.1(2)
N3 C2 N10 C14 -6.7(4)
N3 C4 C5 C6 -176.0(3)
N3 C4 C9 C8 175.4(2)
C4 C5 C6 C7 55.8(4)
C5 C4 C9 C8 53.3(4)
C5 C6 C7 C8 -56.5(5)
C6 C7 C8 C9 55.1(4)
C7 C8 C9 C4 -53.5(4)
C9 C4 C5 C6 -53.8(4)
N10 C2 N3 C4 179.4(3)
N10 C11 C12 C13 125.8(3)
N10 C14 C15 C16 119.3(4)
C11 N10 C14 C15 -84.4(3)
C14 N10 C11 C12 -79.0(3)
